data_1544466
loop_
_publ_author_name
'Banno, H.'
'Asaka, T.'
'Fukuda, K.'

_publ_section_title
;
 Electron density distribution and crystal structure of 27R-SiAlON,
 Si3-xAl6+xOxN10-x (x~1.9)
;
_journal_name_full 'Journal of the Ceramic Society of Japan'
_journal_page_first 281
_journal_page_last 287
_journal_volume 122
_journal_year 2014
_chemical_formula_sum 'Al7.9 N8.1 O1.9 Si1.1'
_chemical_name_common 'Si1.1Al7.9O1.9N8.1 27R-SiAlON'
_space_group_IT_number 194
_space_group_name_H-M_alt 'R -3 m'
_symmetry_space_group_name_Hall '-P 6c 2c'
_symmetry_space_group_name_H-M 'P 63/m m c'
_cell_angle_alpha 90
_cell_angle_beta 90
_cell_angle_gamma 120
_cell_formula_units_Z 3
_cell_length_a 3.05991(4)
_cell_length_b 3.05991(4)
_cell_length_c 71.454(1)
_cell_volume 579.395(13)
_cod_data_source_file 27R-SiAlON.cif
_cod_data_source_block 16H-SiAlON
_cod_original_sg_number 166
_cod_original_formula_sum 'Si1.1 Al7.9 O1.9 N8.1'
_cod_database_code 1544466

loop_
_space_group_symop_operation_xyz
'x, y, z'
'-x, -y, -z'
'-y, x-y, z'
'y, -x+y, -z'
'-x+y, -x, z'
'x-y, x, -z'
'-x, -y, z+1/2'
'x, y, -z+1/2'
'y, -x+y, z+1/2'
'-y, x-y, -z+1/2'
'x-y, x, z+1/2'
'-x+y, -x, -z+1/2'
'y, x, -z'
'-y, -x, z'
'x-y, -y, -z'
'-x+y, y, z'
'-x, -x+y, -z'
'x, x-y, z'
'-y, -x, -z+1/2'
'y, x, z+1/2'
'-x+y, y, -z+1/2'
'x-y, -y, z+1/2'
'x, x-y, -z+1/2'
'-x, -x+y, z+1/2'

loop_
_atom_site_label
_atom_site_occupancy
_atom_site_fract_x
_atom_site_fract_y
_atom_site_fract_z
_atom_site_adp_type
_atom_site_U_iso_or_equiv
_atom_site_type_symbol
SiAl1 0.1220 0.000000 0.000000 0.000000 Uiso 0.014700 Si
SiAl1 0.8780 0.000000 0.000000 0.000000 Uiso 0.014700 Al
SiAl2 0.1220 0.000000 0.000000 0.29478(4) Uiso 0.006900 Si
SiAl2 0.8780 0.000000 0.000000 0.29478(4) Uiso 0.006900 Al
SiAl3 0.1220 0.000000 0.000000 0.07423(4) Uiso 0.010700 Si
SiAl3 0.8780 0.000000 0.000000 0.07423(4) Uiso 0.010700 Al
SiAl4A 0.0990 0.000000 0.000000 0.22450(7) Uiso 0.010400 Si
SiAl4A 0.7120 0.000000 0.000000 0.22450(7) Uiso 0.010400 Al
SiAl4B 0.0230 0.000000 0.000000 0.2142(3) Uiso 0.010400 Si
SiAl4B 0.1660 0.000000 0.000000 0.2142(3) Uiso 0.010400 Al
SiAl5A 0.0700 0.000000 0.000000 0.14331(9) Uiso 0.010300 Si
SiAl5A 0.5070 0.000000 0.000000 0.14331(9) Uiso 0.010300 Al
SiAl5B 0.0520 0.000000 0.000000 0.1535(1) Uiso 0.010300 Si
SiAl5B 0.3720 0.000000 0.000000 0.1535(1) Uiso 0.010300 Al
ON1 0.1900 0.000000 0.000000 0.31962(8) Uiso 0.028000 O
ON1 0.8100 0.000000 0.000000 0.31962(8) Uiso 0.028000 N
ON2 0.1900 0.000000 0.000000 0.0470(1) Uiso 0.028000 O
ON2 0.8100 0.000000 0.000000 0.0470(1) Uiso 0.028000 N
ON3 0.1900 0.000000 0.000000 0.2513(1) Uiso 0.028000 O
ON3 0.8100 0.000000 0.000000 0.2513(1) Uiso 0.028000 N
ON4 0.1900 0.000000 0.000000 0.11570(9) Uiso 0.028000 O
ON4 0.8100 0.000000 0.000000 0.11570(9) Uiso 0.028000 N
ON5 0.1900 0.000000 0.000000 0.1839(1) Uiso 0.028000 O
ON5 0.8100 0.000000 0.000000 0.1839(1) Uiso 0.028000 N
